data_2300684
loop_
_publ_author_name
'Jha, Kunal Kumar'
'Gruza, Barbara'
'Chodkiewicz, Micha\/l Leszek'
'Jelsch, Christian'
'Dominiak, Paulina Maria'

_publ_section_title
;
 Refinements on electron diffraction data of \b-glycine in MoPro: a quest
 for an improved structure model
;
_journal_coeditor_code TE5073SUP1
_journal_issue 4
_journal_name_full 'Journal of Applied Crystallography'
_journal_page_first 1234
_journal_page_last 1243
_journal_paper_doi 10.1107/S160057672100580X
_journal_volume 54
_journal_year 2021
_chemical_formula_moiety 'C2 H5 N O2'
_chemical_formula_sum 'C2 H5 N O2'
_chemical_formula_weight 75.07
_space_group_crystal_system monoclinic
_space_group_IT_number 4
_space_group_name_Hall 'P 2yb'
_space_group_name_H-M_alt 'P 1 21 1'
_atom_sites_solution_hydrogens difmap
_audit_contact_author_name
;
;
_audit_creation_date 2020-11-27
_audit_creation_method
;
Olex2 1.3
(compiled 2020.07.31 svn.rc2a77460 for OlexSys, GUI svn.r6145)
;
_cell_angle_alpha 90
_cell_angle_beta 112.86(3)
_cell_angle_gamma 90
_cell_formula_units_Z 2
_cell_length_a 5.3110(11)
_cell_length_b 6.4540(13)
_cell_length_c 5.6940(11)
_cell_measurement_temperature 103.15
_cell_volume 179.84(7)
_computing_molecular_graphics 'Olex2 1.3 (Dolomanov et al., 2009)'
_computing_publication_material 'Olex2 1.3 (Dolomanov et al., 2009)'
_computing_structure_refinement 'SHELXL 2016/4 (Sheldrick, 2015)'
_diffrn_ambient_temperature 103.15
_diffrn_measured_fraction_theta_full 0.955
_diffrn_measured_fraction_theta_max 0.959
_diffrn_measurement_device_type 'transmission electron microscope'
_diffrn_measurement_method 'Phi scan'
_diffrn_radiation_type electron
_diffrn_radiation_wavelength 0.02508
_diffrn_reflns_av_R_equivalents 0.0
_diffrn_reflns_av_unetI/netI 0.2272
_diffrn_reflns_Laue_measured_fraction_full 0.955
_diffrn_reflns_Laue_measured_fraction_max 0.959
_diffrn_reflns_number 859
_diffrn_reflns_point_group_measured_fraction_full 0.968
_diffrn_reflns_point_group_measured_fraction_max 0.961
_diffrn_reflns_theta_full 0.862
_diffrn_reflns_theta_max 0.957
_diffrn_reflns_theta_min 0.137
_diffrn_source 'JEOL JEM-2100 LaB6 transmission electron microscope'
_exptl_absorpt_coefficient_mu 0.119
_exptl_crystal_colour colourless
_exptl_crystal_density_diffrn 1.386
_exptl_crystal_density_method 'not measured'
_exptl_crystal_description shard
_exptl_crystal_F_000 28
_refine_diff_density_max 0.29
_refine_diff_density_min -0.36
_refine_diff_density_rms 0.067
_refine_ls_abs_structure_details
;
 Flack x determined using 179 quotients [(I+)-(I-)]/[(I+)+(I-)]
 (Parsons, Flack and Wagner, Acta Cryst. B69 (2013) 249-259).
;
_refine_ls_abs_structure_Flack -0.3(10)
_refine_ls_extinction_coef .
_refine_ls_extinction_method none
_refine_ls_goodness_of_fit_ref 1.410
_refine_ls_hydrogen_treatment refall
_refine_ls_matrix_type full
_refine_ls_number_parameters 66
_refine_ls_number_reflns 859
_refine_ls_number_restraints 79
_refine_ls_restrained_S_all 1.364
_refine_ls_R_factor_all 0.1410
_refine_ls_R_factor_gt 0.1333
_refine_ls_shift/su_max 0.000
_refine_ls_shift/su_mean 0.000
_refine_ls_structure_factor_coef Fsqd
_refine_ls_weighting_details 'w=1/[\s^2^(Fo^2^)] where P=(Fo^2^+2Fc^2^)/3'
_refine_ls_weighting_scheme calc
_refine_ls_wR_factor_gt 0.2674
_refine_ls_wR_factor_ref 0.2733
_reflns_Friedel_coverage 0.843
_reflns_Friedel_fraction_full 0.983
_reflns_Friedel_fraction_max 0.963
_reflns_number_gt 736
_reflns_number_total 859
_reflns_threshold_expression 'I > 2\s(I)'
_cod_data_source_file te5073sup1.cif
_cod_data_source_block IAM_Shelx
_cod_database_code 2300684
_shelx_shelxl_version_number 2016/4
_shelx_space_group_comment
;
The symmetry employed for this shelxl refinement is uniquely defined
by the following loop, which should always be used as a source of
symmetry information in preference to the above space-group names.
They are only intended as comments.
;
_olex2_refinement_description
;
1. Uiso/Uaniso restraints and constraints
All non-hydrogen atoms have similar U: within 2A with sigma of 0.001 and sigma
for terminal atoms of 0.001 within 2A
All non-hydrogen atoms restrained to be isotropic: with sigma of 0.003 and
sigma for terminal atoms of 0.003
2. Rigid body (RIGU) restrains
 All non-hydrogen atoms
 with sigma for 1-2 distances of 0.002 and sigma for 1-3 distances of 0.002
;

loop_
_space_group_symop_operation_xyz
'x, y, z'
'-x, y+1/2, -z'

loop_
_atom_site_label
_atom_site_type_symbol
_atom_site_fract_x
_atom_site_fract_y
_atom_site_fract_z
_atom_site_U_iso_or_equiv
_atom_site_adp_type
_atom_site_occupancy
_atom_site_site_symmetry_order
_atom_site_calc_flag
_atom_site_refinement_flags_posn
_atom_site_refinement_flags_adp
_atom_site_refinement_flags_occupancy
_atom_site_disorder_assembly
_atom_site_disorder_group
N1 N 0.8521(14) 0.4349(9) 0.2355(14) 0.0109(10) Uani 1 1 d . U . . .
H1A H 0.843(7) 0.468(4) 0.022(7) 0.010(6) Uiso 1 1 d . . . . .
H1B H 1.043(16) 0.500(11) 0.380(16) 0.059(17) Uiso 1 1 d . . . . .
H1C H 0.855(10) 0.247(7) 0.276(10) 0.028(8) Uiso 1 1 d . . . . .
C1 C 0.6161(14) 0.5472(9) 0.2735(15) 0.0111(10) Uani 1 1 d . U . . .
H1D H 0.624(10) 0.719(7) 0.215(11) 0.031(10) Uiso 1 1 d . . . . .
H1E H 0.386(14) 0.472(9) 0.106(14) 0.051(14) Uiso 1 1 d . . . . .
C2 C 0.6363(14) 0.5367(9) 0.5587(16) 0.0108(9) Uani 1 1 d . U . . .
O1 O 0.8804(12) 0.5092(8) 0.7425(12) 0.0110(10) Uani 1 1 d . U . . .
O2 O 0.4105(11) 0.5653(8) 0.6000(13) 0.0110(10) Uani 1 1 d . U . . .

loop_
_atom_site_aniso_label
_atom_site_aniso_U_11
_atom_site_aniso_U_22
_atom_site_aniso_U_33
_atom_site_aniso_U_23
_atom_site_aniso_U_13
_atom_site_aniso_U_12
N1 0.0087(17) 0.0125(16) 0.0135(18) -0.0012(14) 0.0064(14) 0.0004(14)
C1 0.0087(15) 0.0126(14) 0.0138(16) -0.0008(13) 0.0063(12) 0.0002(12)
C2 0.0077(14) 0.0131(13) 0.0139(15) -0.0005(11) 0.0067(11) 0.0003(11)
O1 0.0071(16) 0.0143(15) 0.0138(17) 0.0006(13) 0.0063(13) -0.0003(13)
O2 0.0076(16) 0.0130(15) 0.0148(16) -0.0015(14) 0.0068(13) 0.0009(12)

loop_
_atom_type_symbol
_atom_type_description
_atom_type_scat_dispersion_real
_atom_type_scat_dispersion_imag
_atom_type_scat_source
C C 0.0010 0.0010 'Peng, L M (1999) Micron 30 625 648'
H H 0.0010 0.0010 'Peng, L M (1999) Micron 30 625 648'
N N 0.0010 0.0010 'Peng, L M (1999) Micron 30 625 648'
O O 0.0010 0.0010 'Peng, L M (1999) Micron 30 625 648'

loop_
_geom_angle_atom_site_label_1
_geom_angle_atom_site_label_2
_geom_angle_atom_site_label_3
_geom_angle
_geom_angle_site_symmetry_1
_geom_angle_site_symmetry_3
H1A N1 H1B 110(3) . .
H1A N1 H1C 111(3) . .
H1B N1 H1C 107(5) . .
C1 N1 H1A 109.9(16) . .
C1 N1 H1B 106(4) . .
C1 N1 H1C 113(2) . .
N1 C1 H1D 107(2) . .
N1 C1 H1E 108(2) . .
N1 C1 C2 112.9(6) . .
H1D C1 H1E 106(4) . .
C2 C1 H1D 110(3) . .
C2 C1 H1E 114(2) . .
O1 C2 C1 118.1(5) . .
O2 C2 C1 118.1(7) . .
O2 C2 O1 123.7(7) . .

loop_
_geom_bond_atom_site_label_1
_geom_bond_atom_site_label_2
_geom_bond_distance
_geom_bond_site_symmetry_2
N1 H1A 1.22(3) .
N1 H1B 1.11(9) .
N1 H1C 1.23(4) .
N1 C1 1.535(8) .
C1 H1D 1.16(5) .
C1 H1E 1.32(8) .
C1 C2 1.587(10) .
C2 O1 1.324(10) .
C2 O2 1.322(7) .

loop_
_geom_torsion_atom_site_label_1
_geom_torsion_atom_site_label_2
_geom_torsion_atom_site_label_3
_geom_torsion_atom_site_label_4
_geom_torsion
_geom_torsion_site_symmetry_1
_geom_torsion_site_symmetry_2
_geom_torsion_site_symmetry_3
_geom_torsion_site_symmetry_4
N1 C1 C2 O1 24.7(8) . . . .
N1 C1 C2 O2 -158.3(5) . . . .
